data_9004275
loop_
_publ_author_name
'Burns, P. C.'
'MacDonald, D. J.'
'Hawthorne, F. C.'

_publ_section_title
;
 The crystal chemistry of manganese-bearing elbaite
 Sample: NP2, split atom model
;
_journal_name_full 'The Canadian Mineralogist'
_journal_page_first 31
_journal_page_last 41
_journal_volume 32
_journal_year 1994
_chemical_compound_source Nepal
_chemical_formula_sum
;Al7.14 B3 Ca0.16 F0.66 Fe0.15 H3.36 K0.01 Li1.05 Mn0.75 Na0.73 O30.36 Si5.88
 Ti0.03
;
_chemical_name_mineral Elbaite
_space_group_IT_number 160
_symmetry_space_group_name_Hall 'R 3 -2"'
_symmetry_space_group_name_H-M 'R 3 m :H'
_cell_angle_alpha 90
_cell_angle_beta 90
_cell_angle_gamma 120
_cell_formula_units_Z 3
_cell_length_a 15.928
_cell_length_b 15.928
_cell_length_c 7.137
_cell_volume 1568.082
_database_code_amcsd 0005348
_exptl_crystal_density_diffrn 3.094
_cod_original_sg_symbol_H-M 'R 3 m'
_cod_original_formula_sum 'Ca.16 Na.73 K.01 Ti.03 Al7.14 Fe.15 Mn.75 Li1.05 Si5.88 B3 F.66 O30.36 H3.36'
_cod_database_code 9004275

loop_
_space_group_symop_operation_xyz
x,y,z
2/3+x,1/3+y,1/3+z
1/3+x,2/3+y,2/3+z
x,x-y,z
2/3+x,1/3+x-y,1/3+z
1/3+x,2/3+x-y,2/3+z
-y,-x,z
2/3-y,1/3-x,1/3+z
1/3-y,2/3-x,2/3+z
-x+y,y,z
2/3-x+y,1/3+y,1/3+z
1/3-x+y,2/3+y,2/3+z
-y,x-y,z
2/3-y,1/3+x-y,1/3+z
1/3-y,2/3+x-y,2/3+z
-x+y,-x,z
2/3-x+y,1/3-x,1/3+z
1/3-x+y,2/3-x,2/3+z

loop_
_atom_site_label
_atom_site_fract_x
_atom_site_fract_y
_atom_site_fract_z
_atom_site_occupancy
_atom_site_U_iso_or_equiv
_atom_site_type_symbol
_atom_site_attached_hydrogens
CaX 0.00000 0.00000 0.84080 0.16000 0.01990 Ca 0
NaX 0.00000 0.00000 0.84080 0.73000 0.01990 Na 0
KX 0.00000 0.00000 0.84080 0.01000 0.01990 K 0
TiY 0.06199 0.93801 0.44540 0.01000 0.01190 Ti 0
AlY 0.06199 0.93801 0.44540 0.34000 0.01190 Al 0
FeY 0.06199 0.93801 0.44540 0.05000 0.01190 Fe 0
MnY 0.06199 0.93801 0.44540 0.25000 0.01190 Mn 0
LiY 0.06199 0.93801 0.44540 0.35000 0.01190 Li 0
AlZ 0.26108 0.29784 0.46050 1.00000 0.00650 Al 0
Si 0.19010 0.19198 0.07240 0.98000 0.00530 Si 0
Al 0.19010 0.19198 0.07240 0.02000 0.00530 Al 0
B 0.89030 0.10970 0.61830 1.00000 0.00730 B 0
F1 0.01110 0.00000 0.28880 0.11000 0.04500 F 0
O-H1 0.01110 0.00000 0.28880 0.06000 0.04500 O 1
O2 0.94900 0.07120 0.59180 0.50000 0.02060 O 0
O-H3 0.13469 0.86531 0.56280 1.00000 0.01040 O 1
O4 0.90700 0.09300 0.00090 1.00000 0.00840 O 0
O5 0.09313 0.90687 -0.02130 1.00000 0.00950 O 0
O6 0.18740 0.19750 0.29680 1.00000 0.00820 O 0
O7 0.28593 0.28580 -0.00860 1.00000 0.00670 O 0
O8 0.27060 0.20980 0.63080 1.00000 0.00850 O 0

loop_
_cod_changelog_entry_id
_cod_changelog_entry_author
_cod_changelog_entry_date
_cod_changelog_entry_text
1
;cod-tools version 3.8.0
Id: cif_guess_AMCSD_atom_types 9581 2023-05-17 12:35:41Z saulius
;
2023-05-18T11:38:01+03:00
;Derived atom types and hydrogen counts
from atom names that follow the AMCSD naming convention
(Wat == water, O-H == hydroxyl).
;

loop_
_cod_related_entry_id
_cod_related_entry_database
_cod_related_entry_code
1 AMCSD 0005348
